data_7159739
loop_
_publ_author_name
'Das, Krishna Kanta'
'Hajra, Alakananda'

_publ_section_title
;
 Silylation of 2<i>H</i>-indazoles by photoinduced hydrogen atom transfer
 catalysis.
;
_journal_issue 5
_journal_name_full 'Organic &amp; biomolecular chemistry'
_journal_page_first 1034
_journal_page_last 1037
_journal_paper_doi 10.1039/d3ob01925j
_journal_volume 22
_journal_year 2024
_chemical_formula_sum 'C32 H25 F N2 O Si'
_chemical_formula_weight 500.63
_space_group_crystal_system triclinic
_space_group_IT_number 2
_space_group_name_Hall '-P 1'
_space_group_name_H-M_alt 'P -1'
_atom_sites_solution_hydrogens geom
_audit_update_record
;
2023-11-22 deposited with the CCDC.	2023-12-26 downloaded from the CCDC.
;
_cell_angle_alpha 102.890(7)
_cell_angle_beta 107.408(7)
_cell_angle_gamma 110.200(6)
_cell_formula_units_Z 2
_cell_length_a 9.840(2)
_cell_length_b 12.074(3)
_cell_length_c 13.093(3)
_cell_measurement_reflns_used 9928
_cell_measurement_temperature 302.(2)
_cell_measurement_theta_max 28.4329
_cell_measurement_theta_min 2.3328
_cell_volume 1297.2(5)
_computing_cell_refinement 'SAINT V8.40B (Bruker AXS LLC, 2019)'
_computing_data_reduction 'SAINT V8.40B (Bruker AXS LLC, 2019)'
_computing_molecular_graphics 'shelXle (C.B. Huebschle, rev 1365)'
_computing_structure_refinement 'SHELXL-2019/1 (Sheldrick, 2019)'
_computing_structure_solution 'XT, VERSION 2018/2'
_diffrn_ambient_temperature 302.(2)
_diffrn_detector_area_resol_mean 7.3910
_diffrn_measured_fraction_theta_full 0.999
_diffrn_measured_fraction_theta_max 0.876
_diffrn_measurement_device_type BRUKER
_diffrn_radiation_type 'Mo K\a'
_diffrn_radiation_wavelength 0.71073
_diffrn_reflns_av_R_equivalents 0.0382
_diffrn_reflns_av_unetI/netI 0.0377
_diffrn_reflns_limit_h_max 13
_diffrn_reflns_limit_h_min -13
_diffrn_reflns_limit_k_max 16
_diffrn_reflns_limit_k_min -16
_diffrn_reflns_limit_l_max 16
_diffrn_reflns_limit_l_min -17
_diffrn_reflns_number 21957
_diffrn_reflns_theta_full 25.24
_diffrn_reflns_theta_max 28.61
_diffrn_reflns_theta_min 2.33
_diffrn_source_voltage 50
_exptl_absorpt_coefficient_mu 0.126
_exptl_absorpt_correction_T_max 1.0000
_exptl_absorpt_correction_T_min 0.9237
_exptl_absorpt_correction_type multi-scan
_exptl_absorpt_process_details
;
Krause, L., Herbst-Irmer, R., Sheldrick, G. M., Stalke, D. (2015).
"Comparison of silver and molybdenum microfocus X-ray sources for
single-crystal structure determination"
J. Appl. Cryst. 48, 3-10.
doi:10.1107/S1600576714022985
;
_exptl_crystal_density_diffrn 1.282
_exptl_crystal_density_method 'not measured'
_exptl_crystal_description block
_exptl_crystal_F_000 524
_refine_diff_density_max 0.317
_refine_diff_density_min -0.333
_refine_ls_extinction_method none
_refine_ls_goodness_of_fit_ref 1.461
_refine_ls_hydrogen_treatment constr
_refine_ls_matrix_type full
_refine_ls_number_parameters 335
_refine_ls_number_reflns 5770
_refine_ls_number_restraints 0
_refine_ls_restrained_S_all 1.461
_refine_ls_R_factor_all 0.0765
_refine_ls_R_factor_gt 0.0569
_refine_ls_shift/su_max 0.019
_refine_ls_shift/su_mean 0.004
_refine_ls_structure_factor_coef Fsqd
_refine_ls_weighting_details 'w=1/[\s^2^(Fo^2^)+(0.1000P)^2^] where P=(Fo^2^+2Fc^2^)/3'
_refine_ls_weighting_scheme calc
_refine_ls_wR_factor_gt 0.1785
_refine_ls_wR_factor_ref 0.2039
_reflns_Friedel_coverage 0.000
_reflns_number_gt 4502
_reflns_number_total 5770
_reflns_threshold_expression 'I > 2\s(I)'
_cod_data_source_file d3ob01925j2.cif
_cod_data_source_block AKBKKD_2
_cod_depositor_comments
;
The following automatic conversions were performed:

data item '_exptl_absorpt_correction_type' value 'Multi-Scan' was
changed to 'multi-scan' in accordance with the
/home/data/users/saulius/crontab/automatic-downloads/rss-feeds/RSC/lib/dictionaries/cif_core.dic
dictionary named 'cif_core.dic' version 2.4.2 last updated on
2011-04-26.

Automatic conversion script
Id: cif_fix_values 8170 2020-07-09 18:12:32Z antanas 

 Adding full bibliography for 7159739.cif.
;
_cod_database_code 7159739

loop_
_space_group_symop_operation_xyz
'x, y, z'
'-x, -y, -z'

loop_
_atom_site_type_symbol
_atom_site_label
_atom_site_fract_x
_atom_site_fract_y
_atom_site_fract_z
_atom_site_U_iso_or_equiv
_atom_site_adp_type
_atom_site_calc_flag
_atom_site_refinement_flags_adp
_atom_site_refinement_flags_occupancy
_atom_site_refinement_flags_posn
_atom_site_occupancy
_atom_site_disorder_assembly
_atom_site_disorder_group
Si Si1 0.41354(5) 0.70666(4) 0.75071(4) 0.03802(19) Uani d . . . 1 . .
F F1 0.55255(17) 0.92225(12) 0.42231(13) 0.0798(4) Uani d . . . 1 . .
O O1 -0.0322(2) 0.10085(15) 0.66453(17) 0.0822(6) Uani d . . . 1 . .
N N3 0.24133(16) 0.49313(12) 0.52846(12) 0.0402(4) Uani d . . . 1 . .
N N4 0.21733(19) 0.45835(14) 0.41826(13) 0.0488(4) Uani d . . . 1 . .
C C1 0.3813(2) 0.85182(16) 0.76656(15) 0.0430(4) Uani d . . . 1 . .
C C2 0.2354(2) 0.84386(18) 0.70192(18) 0.0556(5) Uani d . . . 1 . .
H H2 0.155361 0.765562 0.648467 0.067000 Uiso calc U . R 1 . .
C C3 0.2057(3) 0.9483(2) 0.7146(2) 0.0664(6) Uani d . . . 1 . .
H H3 0.106821 0.940362 0.670302 0.080000 Uiso calc U . R 1 . .
C C4 0.3228(3) 1.0640(2) 0.7927(2) 0.0676(6) Uani d . . . 1 . .
H H4 0.303448 1.134919 0.801803 0.081000 Uiso calc U . R 1 . .
C C5 0.4672(3) 1.07562(19) 0.8572(2) 0.0701(7) Uani d . . . 1 . .
H H5 0.546435 1.154599 0.909966 0.084000 Uiso calc U . R 1 . .
C C6 0.4975(3) 0.97010(18) 0.84470(18) 0.0571(5) Uani d . . . 1 . .
H H6 0.596795 0.979190 0.889387 0.069000 Uiso calc U . R 1 . .
C C7 0.3614(2) 0.5227(2) 0.85467(19) 0.0600(6) Uani d . . . 1 . .
H H7 0.435838 0.506613 0.832023 0.072000 Uiso calc U . R 1 . .
C C8 0.2958(3) 0.4545(3) 0.9136(2) 0.0796(8) Uani d . . . 1 . .
H H8 0.324416 0.392263 0.929021 0.095000 Uiso calc U . R 1 . .
C C9 0.1892(3) 0.4791(3) 0.9488(3) 0.0925(9) Uani d . . . 1 . .
H H9 0.145583 0.433714 0.989139 0.111000 Uiso calc U . R 1 . .
C C10 0.1451(4) 0.5697(3) 0.9257(3) 0.0938(9) Uani d . . . 1 . .
H H10 0.072870 0.586523 0.950866 0.113000 Uiso calc U . R 1 . .
C C11 0.2095(3) 0.6367(2) 0.8642(2) 0.0661(6) Uani d . . . 1 . .
H H11 0.177904 0.697017 0.847097 0.079000 Uiso calc U . R 1 . .
C C12 0.2990(2) 0.56768(17) 0.40771(16) 0.0456(4) Uani d . . . 1 . .
C C13 0.37161(19) 0.67062(15) 0.51347(15) 0.0400(4) Uani d . . . 1 . .
C C14 0.7216(2) 0.74313(18) 0.75749(19) 0.0540(5) Uani d . . . 1 . .
H H14 0.674220 0.711539 0.677575 0.065000 Uiso calc U . R 1 . .
C C15 0.8830(3) 0.7812(2) 0.8139(2) 0.0705(7) Uani d . . . 1 . .
H H15 0.942613 0.774664 0.771526 0.085000 Uiso calc U . R 1 . .
C C16 0.9549(2) 0.8280(2) 0.9306(2) 0.0711(7) Uani d . . . 1 . .
H H16 1.063277 0.853736 0.967899 0.085000 Uiso calc U . R 1 . .
C C17 0.8670(3) 0.8373(2) 0.9935(2) 0.0717(7) Uani d . . . 1 . .
H H17 0.915460 0.869609 1.073378 0.086000 Uiso calc U . R 1 . .
C C18 0.7075(2) 0.7986(2) 0.93726(19) 0.0615(6) Uani d . . . 1 . .
H H18 0.648602 0.804127 0.980430 0.074000 Uiso calc U . R 1 . .
C C19 0.1674(2) 0.39373(14) 0.56517(15) 0.0418(4) Uani d . . . 1 . .
C C20 0.0506(2) 0.39194(15) 0.60091(16) 0.0432(4) Uani d . . . 1 . .
H H20 0.018374 0.455944 0.602308 0.052000 Uiso calc U . R 1 . .
C C21 -0.0206(2) 0.29472(16) 0.63533(17) 0.0498(5) Uani d . . . 1 . .
H H21 -0.099208 0.293817 0.661134 0.060000 Uiso calc U . R 1 . .
C C22 0.0274(2) 0.19896(17) 0.63064(19) 0.0563(5) Uani d . . . 1 . .
C C23 0.1407(3) 0.19929(18) 0.5908(2) 0.0642(6) Uani d . . . 1 . .
H H23 0.169043 0.132938 0.585220 0.077000 Uiso calc U . R 1 . .
C C24 0.2138(3) 0.29721(18) 0.55868(19) 0.0577(5) Uani d . . . 1 . .
H H24 0.292759 0.298345 0.533161 0.069000 Uiso calc U . R 1 . .
C C25 0.3134(3) 0.5854(2) 0.30797(19) 0.0601(5) Uani d . . . 1 . .
H H25 0.265168 0.517361 0.238581 0.072000 Uiso calc U . R 1 . .
C C26 0.3995(3) 0.7042(2) 0.3164(2) 0.0617(6) Uani d . . . 1 . .
H H26 0.412201 0.719021 0.252337 0.074000 Uiso calc U . R 1 . .
C C27 0.4693(2) 0.80491(19) 0.4213(2) 0.0553(5) Uani d . . . 1 . .
C C28 0.4588(2) 0.79456(17) 0.51919(17) 0.0476(5) Uani d . . . 1 . .
H H28 0.505997 0.864803 0.586745 0.057000 Uiso calc U . R 1 . .
C C29 -0.1527(3) 0.0937(2) 0.7032(3) 0.0855(9) Uani d . . . 1 . .
H H29A -0.179262 0.023215 0.728151 0.128000 Uiso calc U . R 1 . .
H H29B -0.245093 0.082436 0.641588 0.128000 Uiso calc U . R 1 . .
H H29C -0.116120 0.170621 0.766144 0.128000 Uiso calc U . R 1 . .
C C30 0.33338(19) 0.61980(14) 0.59268(15) 0.0378(4) Uani d . . . 1 . .
C C31 0.3191(2) 0.61478(17) 0.82823(16) 0.0461(4) Uani d . . . 1 . .
C C32 0.6302(2) 0.75146(15) 0.81832(15) 0.0410(4) Uani d . . . 1 . .

loop_
_atom_site_aniso_label
_atom_site_aniso_U_11
_atom_site_aniso_U_22
_atom_site_aniso_U_33
_atom_site_aniso_U_12
_atom_site_aniso_U_13
_atom_site_aniso_U_23
Si1 0.0372(3) 0.0447(3) 0.0347(3) 0.0195(2) 0.0167(2) 0.0140(2)
F1 0.0961(10) 0.0742(8) 0.0894(10) 0.0304(7) 0.0581(9) 0.0496(7)
O1 0.0751(11) 0.0701(9) 0.1225(16) 0.0348(8) 0.0428(11) 0.0647(11)
N3 0.0433(8) 0.0418(7) 0.0373(9) 0.0206(6) 0.0176(6) 0.0132(6)
N4 0.0578(9) 0.0487(8) 0.0384(9) 0.0241(7) 0.0200(7) 0.0120(6)
C1 0.0482(10) 0.0495(9) 0.0361(10) 0.0248(8) 0.0200(8) 0.0152(7)
C2 0.0551(11) 0.0565(10) 0.0540(13) 0.0298(9) 0.0177(10) 0.0163(9)
C3 0.0738(15) 0.0769(14) 0.0695(15) 0.0515(12) 0.0317(13) 0.0310(12)
C4 0.1067(19) 0.0647(12) 0.0571(14) 0.0566(13) 0.0404(14) 0.0274(10)
C5 0.0929(18) 0.0490(10) 0.0567(14) 0.0306(11) 0.0248(13) 0.0083(9)
C6 0.0614(12) 0.0536(10) 0.0465(12) 0.0258(9) 0.0143(10) 0.0114(8)
C7 0.0483(11) 0.0796(13) 0.0602(14) 0.0272(10) 0.0219(10) 0.0420(11)
C8 0.0648(15) 0.0953(17) 0.0747(17) 0.0215(13) 0.0214(13) 0.0567(14)
C9 0.0833(19) 0.114(2) 0.0805(19) 0.0204(16) 0.0456(16) 0.0573(17)
C10 0.091(2) 0.109(2) 0.096(2) 0.0320(17) 0.0721(18) 0.0380(18)
C11 0.0662(14) 0.0756(13) 0.0689(16) 0.0308(11) 0.0438(12) 0.0270(12)
C12 0.0498(10) 0.0528(9) 0.0376(10) 0.0258(8) 0.0201(8) 0.0146(7)
C13 0.0379(8) 0.0461(8) 0.0402(10) 0.0216(7) 0.0175(7) 0.0161(7)
C14 0.0450(10) 0.0594(10) 0.0533(12) 0.0225(8) 0.0218(9) 0.0119(9)
C15 0.0433(11) 0.0779(14) 0.0818(18) 0.0247(10) 0.0297(12) 0.0123(12)
C16 0.0367(10) 0.0659(12) 0.0866(18) 0.0209(9) 0.0096(11) 0.0102(12)
C17 0.0540(13) 0.0830(15) 0.0547(14) 0.0288(11) 0.0019(11) 0.0152(11)
C18 0.0488(11) 0.0869(14) 0.0466(13) 0.0305(10) 0.0196(10) 0.0198(10)
C19 0.0420(9) 0.0413(8) 0.0411(10) 0.0193(7) 0.0148(8) 0.0150(7)
C20 0.0396(9) 0.0415(8) 0.0487(11) 0.0203(7) 0.0149(8) 0.0177(7)
C21 0.0396(9) 0.0530(9) 0.0573(12) 0.0195(8) 0.0176(9) 0.0256(9)
C22 0.0516(11) 0.0483(9) 0.0682(14) 0.0208(8) 0.0175(10) 0.0316(9)
C23 0.0751(14) 0.0555(11) 0.0811(17) 0.0427(11) 0.0327(13) 0.0351(11)
C24 0.0659(13) 0.0620(11) 0.0664(14) 0.0413(10) 0.0337(11) 0.0302(10)
C25 0.0724(14) 0.0726(12) 0.0401(12) 0.0340(11) 0.0277(10) 0.0200(9)
C26 0.0730(14) 0.0826(14) 0.0531(14) 0.0408(12) 0.0397(12) 0.0368(11)
C27 0.0575(12) 0.0613(11) 0.0634(14) 0.0283(9) 0.0350(10) 0.0343(10)
C28 0.0474(10) 0.0500(9) 0.0500(11) 0.0206(8) 0.0244(9) 0.0217(8)
C29 0.0532(13) 0.0866(16) 0.115(2) 0.0170(12) 0.0267(14) 0.0660(16)
C30 0.0360(8) 0.0404(7) 0.0394(10) 0.0193(6) 0.0154(7) 0.0147(7)
C31 0.0386(9) 0.0569(10) 0.0380(10) 0.0172(8) 0.0151(8) 0.0163(8)
C32 0.0388(9) 0.0422(8) 0.0429(10) 0.0193(7) 0.0169(8) 0.0145(7)

loop_
_atom_type_symbol
_atom_type_description
_atom_type_scat_dispersion_real
_atom_type_scat_dispersion_imag
_atom_type_scat_source
C C 0.0033 0.0016 'International Tables Vol C Tables 4.2.6.8 and 6.1.1.4'
H H 0.0000 0.0000 'International Tables Vol C Tables 4.2.6.8 and 6.1.1.4'
F F 0.0171 0.0103 'International Tables Vol C Tables 4.2.6.8 and 6.1.1.4'
N N 0.0061 0.0033 'International Tables Vol C Tables 4.2.6.8 and 6.1.1.4'
O O 0.0106 0.0060 'International Tables Vol C Tables 4.2.6.8 and 6.1.1.4'
Si Si 0.0817 0.0704 'International Tables Vol C Tables 4.2.6.8 and 6.1.1.4'

loop_
_geom_angle_atom_site_label_1
_geom_angle_atom_site_label_2
_geom_angle_atom_site_label_3
_geom_angle_site_symmetry_1
_geom_angle_site_symmetry_3
_geom_angle
_geom_angle_publ_flag
C31 Si1 C1 . . 110.01(9) ?
C31 Si1 C30 . . 114.65(8) ?
C1 Si1 C30 . . 105.74(8) ?
C31 Si1 C32 . . 106.65(8) ?
C1 Si1 C32 . . 110.08(8) ?
C30 Si1 C32 . . 109.72(8) ?
C22 O1 C29 . . 118.30(19) ?
N4 N3 C30 . . 115.71(14) ?
N4 N3 C19 . . 116.14(13) ?
C30 N3 C19 . . 128.15(15) ?
N3 N4 C12 . . 103.80(14) ?
C2 C1 C6 . . 117.18(18) ?
C2 C1 Si1 . . 120.49(13) ?
C6 C1 Si1 . . 122.30(15) ?
C1 C2 C3 . . 122.0(2) ?
C4 C3 C2 . . 119.5(2) ?
C5 C4 C3 . . 120.3(2) ?
C4 C5 C6 . . 120.4(2) ?
C1 C6 C5 . . 120.7(2) ?
C31 C7 C8 . . 121.8(2) ?
C9 C8 C7 . . 119.5(3) ?
C10 C9 C8 . . 120.8(2) ?
C9 C10 C11 . . 119.5(3) ?
C31 C11 C10 . . 121.0(2) ?
N4 C12 C13 . . 110.86(16) ?
N4 C12 C25 . . 127.70(18) ?
C13 C12 C25 . . 121.43(18) ?
C30 C13 C12 . . 106.28(14) ?
C30 C13 C28 . . 134.26(16) ?
C12 C13 C28 . . 119.45(17) ?
C32 C14 C15 . . 120.9(2) ?
C16 C15 C14 . . 120.5(2) ?
C17 C16 C15 . . 119.9(2) ?
C16 C17 C18 . . 119.3(2) ?
C32 C18 C17 . . 122.5(2) ?
C20 C19 C24 . . 120.99(17) ?
C20 C19 N3 . . 120.77(15) ?
C24 C19 N3 . . 118.18(17) ?
C19 C20 C21 . . 120.14(16) ?
C22 C21 C20 . . 118.99(19) ?
O1 C22 C23 . . 115.87(19) ?
O1 C22 C21 . . 123.7(2) ?
C23 C22 C21 . . 120.39(17) ?
C22 C23 C24 . . 120.64(19) ?
C19 C24 C23 . . 118.8(2) ?
C26 C25 C12 . . 117.9(2) ?
C25 C26 C27 . . 119.95(19) ?
C28 C27 F1 . . 118.5(2) ?
C28 C27 C26 . . 125.09(18) ?
F1 C27 C26 . . 116.37(18) ?
C27 C28 C13 . . 116.21(18) ?
N3 C30 C13 . . 103.33(14) ?
N3 C30 Si1 . . 130.16(13) ?
C13 C30 Si1 . . 126.12(12) ?
C11 C31 C7 . . 117.41(19) ?
C11 C31 Si1 . . 122.29(16) ?
C7 C31 Si1 . . 120.27(15) ?
C14 C32 C18 . . 116.86(18) ?
C14 C32 Si1 . . 124.22(15) ?
C18 C32 Si1 . . 118.90(15) ?

loop_
_geom_bond_atom_site_label_1
_geom_bond_atom_site_label_2
_geom_bond_site_symmetry_2
_geom_bond_distance
_geom_bond_publ_flag
Si1 C31 . 1.8654(19) ?
Si1 C1 . 1.8644(19) ?
Si1 C30 . 1.8675(18) ?
Si1 C32 . 1.8660(19) ?
F1 C27 . 1.365(2) ?
O1 C22 . 1.362(2) ?
O1 C29 . 1.406(3) ?
N3 N4 . 1.331(2) ?
N3 C30 . 1.3714(19) ?
N3 C19 . 1.437(2) ?
N4 C12 . 1.350(2) ?
C1 C2 . 1.388(3) ?
C1 C6 . 1.383(3) ?
C2 C3 . 1.377(3) ?
C3 C4 . 1.368(3) ?
C4 C5 . 1.357(4) ?
C5 C6 . 1.392(3) ?
C7 C31 . 1.391(3) ?
C7 C8 . 1.379(3) ?
C8 C9 . 1.358(4) ?
C9 C10 . 1.369(4) ?
C10 C11 . 1.395(3) ?
C11 C31 . 1.378(3) ?
C12 C13 . 1.414(2) ?
C12 C25 . 1.409(3) ?
C13 C30 . 1.397(2) ?
C13 C28 . 1.416(2) ?
C14 C32 . 1.382(3) ?
C14 C15 . 1.386(3) ?
C15 C16 . 1.359(4) ?
C16 C17 . 1.374(4) ?
C17 C18 . 1.369(3) ?
C18 C32 . 1.387(3) ?
C19 C20 . 1.360(3) ?
C19 C24 . 1.386(3) ?
C20 C21 . 1.389(2) ?
C21 C22 . 1.388(3) ?
C22 C23 . 1.365(3) ?
C23 C24 . 1.381(3) ?
C25 C26 . 1.350(3) ?
C26 C27 . 1.397(3) ?
C27 C28 . 1.346(3) ?
